data_2108589
loop_
_publ_author_name
'Torres, Juan F.'
'Bello-Vieda, Nestor J.'
'Mac\'ias, Mario A.'
'Rabelo, Renato'
'Lloret, Francisco'
'Mu\~noz-Castro, Alvaro'
'Hurtado, John J.'

_publ_section_title
;
 Intermolecular interaction energies and magnetic properties of
 spin-isolated multinuclear Cu^II^ complexes
;
_journal_issue 2
_journal_name_full 'Acta Crystallographica Section B'
_journal_page_first
;
;
_journal_paper_doi 10.1107/S2052520620001225
_journal_volume 76
_journal_year 2020
_chemical_formula_moiety 'C52 H28 Cu2 N12 O24'
_chemical_formula_sum 'C52 H28 Cu2 N12 O24'
_chemical_formula_weight 1331.96
_space_group_crystal_system monoclinic
_space_group_IT_number 14
_space_group_name_Hall '-P 2ybc'
_space_group_name_H-M_alt 'P 1 21/c 1'
_atom_sites_solution_hydrogens geom
_audit_creation_method SHELXL-2016/6
_cell_angle_alpha 90
_cell_angle_beta 111.31(2)
_cell_angle_gamma 90
_cell_formula_units_Z 2
_cell_length_a 11.285(3)
_cell_length_b 26.650(3)
_cell_length_c 9.4293(17)
_cell_measurement_reflns_used 5709
_cell_measurement_temperature 298(2)
_cell_measurement_theta_max 25.2930
_cell_measurement_theta_min 3.8330
_cell_volume 2641.9(10)
_computing_cell_refinement
;
CrysAlisPro, Agilent Technologies,
Version 1.171.37.35 (release 13-08-2014 CrysAlis171 .NET)
(compiled Aug 13 2014,18:06:01)
;
_computing_data_collection
;
CrysAlisPro, Agilent Technologies,
Version 1.171.37.35 (release 13-08-2014 CrysAlis171 .NET)
(compiled Aug 13 2014,18:06:01)
;
_computing_data_reduction
;
CrysAlisPro, Agilent Technologies,
Version 1.171.37.35 (release 13-08-2014 CrysAlis171 .NET)
(compiled Aug 13 2014,18:06:01)
;
_computing_molecular_graphics 'Mercury (Macrae et al., 2008)'
_computing_publication_material 'SHELXL-2014 (Sheldrick, 2015)'
_computing_structure_refinement 'SHELXL-2014 (Sheldrick, 2015)'
_computing_structure_solution 'Superflip (Palatinus & Chapuis, 2007)'
_diffrn_ambient_temperature 298(2)
_diffrn_detector 'CCD plate'
_diffrn_detector_area_resol_mean 5.3072
_diffrn_detector_type Atlas
_diffrn_measured_fraction_theta_full 0.998
_diffrn_measured_fraction_theta_max 0.997
_diffrn_measurement_device 'four-circle diffractometer'
_diffrn_measurement_device_type 'SuperNova, Dual, Cu at zero, Atlas'
_diffrn_measurement_method '\w scans'
_diffrn_radiation_type MoK\a
_diffrn_radiation_wavelength 0.71073
_diffrn_reflns_av_R_equivalents 0.0741
_diffrn_reflns_av_unetI/netI 0.0495
_diffrn_reflns_Laue_measured_fraction_full 0.998
_diffrn_reflns_Laue_measured_fraction_max 0.997
_diffrn_reflns_limit_h_max 14
_diffrn_reflns_limit_h_min -14
_diffrn_reflns_limit_k_max 34
_diffrn_reflns_limit_k_min -34
_diffrn_reflns_limit_l_max 12
_diffrn_reflns_limit_l_min -11
_diffrn_reflns_number 29258
_diffrn_reflns_point_group_measured_fraction_full 0.998
_diffrn_reflns_point_group_measured_fraction_max 0.997
_diffrn_reflns_theta_full 25.242
_diffrn_reflns_theta_max 27.104
_diffrn_reflns_theta_min 3.057
_diffrn_source 'SuperNova (Mo) X-ray Source'
_exptl_absorpt_coefficient_mu 0.908
_exptl_absorpt_correction_T_max 1.00000
_exptl_absorpt_correction_T_min 0.75275
_exptl_absorpt_correction_type multi-scan
_exptl_absorpt_process_details
;
CrysAlisPro, Agilent Technologies,
Version 1.171.37.35 (release 13-08-2014 CrysAlis171 .NET)
(compiled Aug 13 2014,18:06:01)
Empirical absorption correction using spherical harmonics,
 implemented in SCALE3 ABSPACK scaling algorithm.
;
_exptl_crystal_colour Green
_exptl_crystal_density_diffrn 1.674
_exptl_crystal_description parallelepiped
_exptl_crystal_F_000 1348
_exptl_crystal_size_max 0.309
_exptl_crystal_size_mid 0.130
_exptl_crystal_size_min 0.117
_refine_diff_density_max 0.471
_refine_diff_density_min -0.313
_refine_diff_density_rms 0.064
_refine_ls_extinction_method none
_refine_ls_goodness_of_fit_ref 1.006
_refine_ls_hydrogen_treatment constr
_refine_ls_matrix_type full
_refine_ls_number_parameters 406
_refine_ls_number_reflns 5807
_refine_ls_number_restraints 21
_refine_ls_restrained_S_all 1.025
_refine_ls_R_factor_all 0.0782
_refine_ls_R_factor_gt 0.0552
_refine_ls_shift/su_max 0.000
_refine_ls_shift/su_mean 0.000
_refine_ls_structure_factor_coef Fsqd
_refine_ls_weighting_details 'w=1/[\s^2^(Fo^2^)+(0.0572P)^2^+2.8913P] where P=(Fo^2^+2Fc^2^)/3'
_refine_ls_weighting_scheme calc
_refine_ls_wR_factor_gt 0.1321
_refine_ls_wR_factor_ref 0.1476
_reflns_Friedel_coverage 0.000
_reflns_number_gt 4274
_reflns_number_total 5807
_reflns_threshold_expression 'I > 2\s(I)'
_cod_data_source_file yh5001sup1.cif
_cod_data_source_block complex_3
_cod_original_cell_volume 2642.0(9)
_cod_original_sg_symbol_H-M 'P 21/c'
_cod_database_code 2108589
_shelx_shelxl_version_number 2016/6
_shelx_space_group_comment
;
The symmetry employed for this shelxl refinement is uniquely defined
by the following loop, which should always be used as a source of
symmetry information in preference to the above space-group names.
They are only intended as comments.
;
_shelx_estimated_absorpt_t_min 0.767
_shelx_estimated_absorpt_t_max 0.901

loop_
_space_group_symop_operation_xyz
'x, y, z'
'x, -y+1/2, z+1/2'
'-x, -y, -z'
'-x, y-1/2, -z-1/2'

loop_
_atom_site_label
_atom_site_type_symbol
_atom_site_fract_x
_atom_site_fract_y
_atom_site_fract_z
_atom_site_U_iso_or_equiv
_atom_site_adp_type
_atom_site_occupancy
_atom_site_site_symmetry_order
_atom_site_calc_flag
_atom_site_refinement_flags_posn
_atom_site_refinement_flags_adp
_atom_site_refinement_flags_occupancy
_atom_site_disorder_assembly
_atom_site_disorder_group
Cu1 Cu 0.61548(4) 0.46516(2) 0.23182(5) 0.04740(16) Uani 1 1 d . . . . .
O1 O 0.7260(3) 0.41806(9) 0.1880(3) 0.0603(7) Uani 1 1 d . . . . .
N1 N 0.5190(3) 0.51969(10) 0.2919(3) 0.0425(6) Uani 1 1 d . . . . .
C1 C 0.8523(4) 0.45665(15) 0.5165(5) 0.0634(11) Uani 1 1 d . . . . .
H1 H 0.879206 0.430903 0.468719 0.076 Uiso 1 1 calc R U . . .
N2 N 0.7419(3) 0.47869(10) 0.4432(3) 0.0494(7) Uani 1 1 d . . . . .
O2 O 0.6584(3) 0.35422(11) 0.2955(3) 0.0684(8) Uani 1 1 d . . . . .
C2 C 0.9295(5) 0.47087(18) 0.6632(5) 0.0734(12) Uani 1 1 d . . . . .
H2 H 1.006745 0.454696 0.711794 0.088 Uiso 1 1 calc R U . . .
C3 C 0.8916(4) 0.50891(17) 0.7364(5) 0.0687(11) Uani 1 1 d . . . . .
H3 H 0.943094 0.518598 0.834168 0.082 Uiso 1 1 calc R U . . .
O3 O 0.7898(3) 0.18336(10) 0.2043(3) 0.0655(7) Uani 1 1 d . . . . .
C4 C 0.7756(4) 0.53266(13) 0.6625(4) 0.0538(9) Uani 1 1 d . . . . .
O4 O 0.9170(3) 0.17317(10) 0.0828(4) 0.0753(9) Uani 1 1 d . . . . .
C5 C 0.7027(4) 0.51592(12) 0.5156(4) 0.0449(8) Uani 1 1 d . . . . .
O5 O 1.1041(4) 0.31681(13) -0.0607(5) 0.0969(12) Uani 1 1 d . . . . .
C6 C 0.7244(4) 0.57286(14) 0.7256(5) 0.0608(10) Uani 1 1 d . . . . .
H6 H 0.770213 0.583872 0.823904 0.073 Uiso 1 1 calc R U . . .
O6 O 1.0337(3) 0.39094(11) -0.0458(4) 0.0742(8) Uani 1 1 d . . . . .
C7 C 0.6135(4) 0.59472(13) 0.6472(4) 0.0575(10) Uani 1 1 d . . . . .
H7 H 0.583840 0.620583 0.691653 0.069 Uiso 1 1 calc R U . . .
O7 O 0.6778(3) 0.52517(8) 0.1029(3) 0.0556(7) Uani 1 1 d . . . . .
C8 C 0.5396(4) 0.57896(12) 0.4957(4) 0.0474(8) Uani 1 1 d . . . . .
O8 O 0.5273(3) 0.56827(9) -0.0773(3) 0.0612(7) Uani 1 1 d . . . . .
C9 C 0.5839(3) 0.53850(10) 0.4325(4) 0.0420(8) Uani 1 1 d . . . . .
O9 O 0.5121(5) 0.75087(14) -0.0421(6) 0.1277(16) Uani 1 1 d . U . . .
C10 C 0.4239(4) 0.60081(13) 0.4074(5) 0.0569(10) Uani 1 1 d . . . . .
H10 H 0.391034 0.627535 0.444881 0.068 Uiso 1 1 calc R U . . .
O10 O 0.6233(5) 0.78758(13) 0.1599(6) 0.1428(18) Uani 1 1 d . U . . .
C11 C 0.3599(4) 0.58228(13) 0.2651(4) 0.0568(10) Uani 1 1 d . . . . .
H11 H 0.283196 0.596715 0.204177 0.068 Uiso 1 1 calc R U . . .
O11 O 0.8892(4) 0.69340(13) 0.5919(4) 0.0917(11) Uani 1 1 d . . . . .
C12 C 0.4097(4) 0.54124(12) 0.2100(4) 0.0502(9) Uani 1 1 d . . . . .
H12 H 0.364315 0.528945 0.113044 0.060 Uiso 1 1 calc R U . . .
O12 O 0.9242(3) 0.61452(13) 0.5659(4) 0.0828(10) Uani 1 1 d . . . . .
C13 C 0.7194(4) 0.37156(13) 0.2225(4) 0.0515(9) Uani 1 1 d . . . . .
C14 C 0.7975(3) 0.33686(12) 0.1631(4) 0.0411(7) Uani 1 1 d . . . . .
C15 C 0.7897(3) 0.28520(12) 0.1769(4) 0.0425(7) Uani 1 1 d . . . . .
H15 H 0.736519 0.271391 0.222255 0.051 Uiso 1 1 calc R U . . .
C16 C 0.8623(3) 0.25469(11) 0.1219(4) 0.0407(7) Uani 1 1 d . . . . .
N17 N 0.8560(3) 0.19963(10) 0.1366(4) 0.0517(7) Uani 1 1 d . . . . .
C18 C 0.9427(3) 0.27291(12) 0.0547(4) 0.0425(7) Uani 1 1 d . . . . .
H18 H 0.990609 0.251684 0.018262 0.051 Uiso 1 1 calc R U . . .
C19 C 0.9489(3) 0.32459(12) 0.0439(4) 0.0419(7) Uani 1 1 d . . . . .
C20 C 0.8776(3) 0.35668(12) 0.0963(4) 0.0433(8) Uani 1 1 d . . . . .
H20 H 0.883439 0.391227 0.086609 0.052 Uiso 1 1 calc R U . . .
N21 N 1.0354(3) 0.34570(13) -0.0260(4) 0.0578(8) Uani 1 1 d . . . . .
C22 C 0.6192(4) 0.56420(12) 0.0452(4) 0.0457(8) Uani 1 1 d . . . . .
C23 C 0.6601(3) 0.61316(11) 0.1328(4) 0.0428(8) Uani 1 1 d . . . . .
C24 C 0.6051(4) 0.65855(12) 0.0682(4) 0.0505(8) Uani 1 1 d . . . . .
H24 H 0.544974 0.659727 -0.030182 0.061 Uiso 1 1 calc R U . . .
C25 C 0.6423(4) 0.70190(13) 0.1545(5) 0.0579(10) Uani 1 1 d . . . . .
N26 N 0.5874(5) 0.75007(13) 0.0859(6) 0.0956(13) Uani 1 1 d . U . . .
C27 C 0.7277(4) 0.70213(14) 0.3009(5) 0.0588(10) Uani 1 1 d . . . . .
H27 H 0.749843 0.731598 0.357227 0.071 Uiso 1 1 calc R U . . .
C28 C 0.7795(3) 0.65654(13) 0.3608(4) 0.0491(8) Uani 1 1 d . . . . .
N29 N 0.8709(3) 0.65450(14) 0.5182(4) 0.0648(9) Uani 1 1 d . . . . .
C30 C 0.7485(3) 0.61223(12) 0.2783(4) 0.0449(8) Uani 1 1 d . . . . .
H30 H 0.787224 0.582226 0.321107 0.054 Uiso 1 1 calc R U . . .

loop_
_atom_site_aniso_label
_atom_site_aniso_U_11
_atom_site_aniso_U_22
_atom_site_aniso_U_33
_atom_site_aniso_U_23
_atom_site_aniso_U_13
_atom_site_aniso_U_12
Cu1 0.0634(3) 0.0308(2) 0.0535(3) -0.00385(17) 0.0278(2) 0.00843(18)
O1 0.0796(19) 0.0341(12) 0.0787(18) -0.0058(12) 0.0424(15) 0.0108(12)
N1 0.0550(18) 0.0317(13) 0.0473(15) -0.0004(11) 0.0264(13) 0.0034(12)
C1 0.072(3) 0.052(2) 0.070(3) 0.0049(19) 0.030(2) 0.016(2)
N2 0.0587(19) 0.0370(14) 0.0558(17) 0.0033(13) 0.0249(15) 0.0062(13)
O2 0.081(2) 0.0595(17) 0.083(2) 0.0035(15) 0.0513(17) 0.0182(15)
C2 0.068(3) 0.075(3) 0.072(3) 0.006(2) 0.019(2) 0.016(2)
C3 0.071(3) 0.067(3) 0.060(2) -0.001(2) 0.014(2) -0.009(2)
O3 0.080(2) 0.0424(14) 0.0769(19) 0.0067(13) 0.0316(16) -0.0088(13)
C4 0.067(3) 0.0430(19) 0.056(2) 0.0016(16) 0.0278(19) -0.0080(17)
O4 0.095(2) 0.0348(13) 0.108(2) -0.0080(14) 0.050(2) 0.0104(14)
C5 0.059(2) 0.0309(15) 0.0513(19) -0.0003(14) 0.0281(17) -0.0047(15)
O5 0.093(3) 0.082(2) 0.152(3) 0.012(2) 0.087(3) 0.011(2)
C6 0.084(3) 0.047(2) 0.054(2) -0.0135(17) 0.027(2) -0.016(2)
O6 0.088(2) 0.0587(18) 0.084(2) 0.0071(15) 0.0415(18) -0.0167(16)
C7 0.086(3) 0.0352(17) 0.060(2) -0.0099(16) 0.037(2) -0.0097(19)
O7 0.0774(19) 0.0313(12) 0.0679(16) 0.0002(11) 0.0382(14) 0.0072(12)
C8 0.068(2) 0.0273(15) 0.058(2) -0.0029(14) 0.0362(19) -0.0025(15)
O8 0.079(2) 0.0409(13) 0.0593(16) -0.0120(11) 0.0196(15) -0.0021(13)
C9 0.061(2) 0.0244(14) 0.0525(19) -0.0031(13) 0.0342(17) -0.0069(14)
O9 0.123(3) 0.0556(19) 0.153(3) 0.015(2) -0.011(2) 0.015(2)
C10 0.081(3) 0.0320(17) 0.071(3) -0.0005(16) 0.043(2) 0.0083(18)
O10 0.152(4) 0.0388(17) 0.185(4) -0.018(2) -0.001(3) 0.013(2)
C11 0.071(3) 0.0388(18) 0.063(2) 0.0031(16) 0.027(2) 0.0169(18)
O11 0.113(3) 0.086(2) 0.069(2) -0.0220(18) 0.0243(19) -0.033(2)
C12 0.058(2) 0.0396(18) 0.057(2) -0.0019(15) 0.0257(18) 0.0064(16)
O12 0.084(2) 0.076(2) 0.074(2) 0.0155(17) 0.0115(17) -0.0159(18)
C13 0.057(2) 0.0416(18) 0.058(2) -0.0066(16) 0.0237(18) 0.0098(17)
C14 0.0472(19) 0.0355(16) 0.0407(17) -0.0033(13) 0.0163(14) 0.0057(14)
C15 0.0463(19) 0.0378(16) 0.0446(18) 0.0026(13) 0.0180(15) 0.0022(14)
C16 0.0445(19) 0.0294(15) 0.0435(17) -0.0015(12) 0.0102(14) 0.0035(13)
N17 0.0567(19) 0.0338(15) 0.0599(19) 0.0001(13) 0.0157(16) 0.0013(14)
C18 0.0464(19) 0.0369(16) 0.0447(18) -0.0043(13) 0.0172(15) 0.0079(14)
C19 0.0432(18) 0.0399(17) 0.0424(17) -0.0014(13) 0.0156(14) -0.0025(14)
C20 0.053(2) 0.0295(15) 0.0452(18) 0.0011(13) 0.0158(15) 0.0027(14)
N21 0.059(2) 0.055(2) 0.063(2) 0.0022(15) 0.0267(16) -0.0055(16)
C22 0.058(2) 0.0336(16) 0.056(2) -0.0038(15) 0.0329(19) -0.0028(15)
C23 0.050(2) 0.0317(15) 0.056(2) -0.0024(14) 0.0302(17) -0.0022(14)
C24 0.049(2) 0.0374(17) 0.064(2) -0.0031(15) 0.0191(17) 0.0006(15)
C25 0.057(2) 0.0303(17) 0.087(3) -0.0022(17) 0.027(2) 0.0031(16)
N26 0.091(3) 0.0337(16) 0.139(3) -0.002(2) 0.013(2) 0.0065(18)
C27 0.062(3) 0.043(2) 0.077(3) -0.0157(18) 0.031(2) -0.0106(18)
C28 0.048(2) 0.049(2) 0.056(2) -0.0039(16) 0.0254(17) -0.0107(16)
N29 0.065(2) 0.067(2) 0.061(2) -0.0059(18) 0.0216(17) -0.0238(19)
C30 0.047(2) 0.0381(17) 0.055(2) 0.0021(15) 0.0260(17) -0.0032(15)

loop_
_atom_type_symbol
_atom_type_description
_atom_type_scat_dispersion_real
_atom_type_scat_dispersion_imag
_atom_type_scat_source
C C 0.0033 0.0016 'International Tables Vol C Tables 4.2.6.8 and 6.1.1.4'
H H 0.0000 0.0000 'International Tables Vol C Tables 4.2.6.8 and 6.1.1.4'
N N 0.0061 0.0033 'International Tables Vol C Tables 4.2.6.8 and 6.1.1.4'
O O 0.0106 0.0060 'International Tables Vol C Tables 4.2.6.8 and 6.1.1.4'
Cu Cu 0.3201 1.2651 'International Tables Vol C Tables 4.2.6.8 and 6.1.1.4'

loop_
_geom_angle_atom_site_label_1
_geom_angle_atom_site_label_2
_geom_angle_atom_site_label_3
_geom_angle
_geom_angle_site_symmetry_1
_geom_angle_site_symmetry_3
_geom_angle_publ_flag
O1 Cu1 O8 88.00(12) . 3_665 ?
O1 Cu1 N1 172.85(12) . . ?
O8 Cu1 N1 98.94(12) 3_665 . ?
O1 Cu1 N2 92.76(12) . . ?
O8 Cu1 N2 156.19(12) 3_665 . ?
N1 Cu1 N2 81.60(12) . . ?
O1 Cu1 O7 89.63(10) . . ?
O8 Cu1 O7 104.73(11) 3_665 . ?
N1 Cu1 O7 86.93(10) . . ?
N2 Cu1 O7 99.07(11) . . ?
C13 O1 Cu1 118.2(2) . . ?
C12 N1 C9 117.9(3) . . ?
C12 N1 Cu1 129.2(2) . . ?
C9 N1 Cu1 112.7(2) . . ?
N2 C1 C2 121.9(4) . . ?
N2 C1 H1 119.0 . . ?
C2 C1 H1 119.0 . . ?
C1 N2 C5 118.4(3) . . ?
C1 N2 Cu1 129.1(3) . . ?
C5 N2 Cu1 112.5(2) . . ?
C3 C2 C1 120.1(4) . . ?
C3 C2 H2 120.0 . . ?
C1 C2 H2 120.0 . . ?
C2 C3 C4 119.4(4) . . ?
C2 C3 H3 120.3 . . ?
C4 C3 H3 120.3 . . ?
C3 C4 C5 117.2(4) . . ?
C3 C4 C6 125.2(4) . . ?
C5 C4 C6 117.7(4) . . ?
N2 C5 C4 123.0(3) . . ?
N2 C5 C9 116.4(3) . . ?
C4 C5 C9 120.5(3) . . ?
C7 C6 C4 122.1(4) . . ?
C7 C6 H6 119.0 . . ?
C4 C6 H6 119.0 . . ?
C6 C7 C8 120.9(3) . . ?
C6 C7 H7 119.5 . . ?
C8 C7 H7 119.5 . . ?
C22 O7 Cu1 127.1(2) . . ?
C10 C8 C9 117.8(3) . . ?
C10 C8 C7 123.6(3) . . ?
C9 C8 C7 118.6(3) . . ?
C22 O8 Cu1 146.7(2) . 3_665 ?
N1 C9 C8 123.2(3) . . ?
N1 C9 C5 116.7(3) . . ?
C8 C9 C5 120.1(3) . . ?
C11 C10 C8 118.8(3) . . ?
C11 C10 H10 120.6 . . ?
C8 C10 H10 120.6 . . ?
C10 C11 C12 120.2(4) . . ?
C10 C11 H11 119.9 . . ?
C12 C11 H11 119.9 . . ?
N1 C12 C11 122.2(3) . . ?
N1 C12 H12 118.9 . . ?
C11 C12 H12 118.9 . . ?
O2 C13 O1 126.8(3) . . ?
O2 C13 C14 119.8(3) . . ?
O1 C13 C14 113.4(3) . . ?
C20 C14 C15 119.8(3) . . ?
C20 C14 C13 120.0(3) . . ?
C15 C14 C13 120.3(3) . . ?
C16 C15 C14 118.8(3) . . ?
C16 C15 H15 120.6 . . ?
C14 C15 H15 120.6 . . ?
C18 C16 C15 123.2(3) . . ?
C18 C16 N17 117.2(3) . . ?
C15 C16 N17 119.6(3) . . ?
O4 N17 O3 123.8(3) . . ?
O4 N17 C16 118.8(3) . . ?
O3 N17 C16 117.3(3) . . ?
C16 C18 C19 116.5(3) . . ?
C16 C18 H18 121.8 . . ?
C19 C18 H18 121.8 . . ?
C20 C19 C18 122.5(3) . . ?
C20 C19 N21 119.3(3) . . ?
C18 C19 N21 118.2(3) . . ?
C14 C20 C19 119.3(3) . . ?
C14 C20 H20 120.4 . . ?
C19 C20 H20 120.4 . . ?
O6 N21 O5 124.0(3) . . ?
O6 N21 C19 118.0(3) . . ?
O5 N21 C19 117.9(3) . . ?
O8 C22 O7 127.5(3) . . ?
O8 C22 C23 114.5(3) . . ?
O7 C22 C23 118.0(3) . . ?
C30 C23 C24 119.9(3) . . ?
C30 C23 C22 119.6(3) . . ?
C24 C23 C22 120.5(3) . . ?
C25 C24 C23 118.3(4) . . ?
C25 C24 H24 120.8 . . ?
C23 C24 H24 120.8 . . ?
C27 C25 C24 123.2(3) . . ?
C27 C25 N26 118.1(4) . . ?
C24 C25 N26 118.7(4) . . ?
O9 N26 O10 122.4(4) . . ?
O9 N26 C25 119.4(4) . . ?
O10 N26 C25 118.1(5) . . ?
C25 C27 C28 116.7(3) . . ?
C25 C27 H27 121.7 . . ?
C28 C27 H27 121.7 . . ?
C27 C28 C30 122.6(4) . . ?
C27 C28 N29 119.0(3) . . ?
C30 C28 N29 118.5(3) . . ?
O11 N29 O12 124.7(4) . . ?
O11 N29 C28 117.0(4) . . ?
O12 N29 C28 118.3(3) . . ?
C23 C30 C28 119.2(3) . . ?
C23 C30 H30 120.4 . . ?
C28 C30 H30 120.4 . . ?

loop_
_geom_bond_atom_site_label_1
_geom_bond_atom_site_label_2
_geom_bond_distance
_geom_bond_site_symmetry_2
_geom_bond_publ_flag
Cu1 O1 1.917(2) . ?
Cu1 O8 1.951(3) 3_665 ?
Cu1 N1 2.016(3) . ?
Cu1 N2 2.018(3) . ?
Cu1 O7 2.269(2) . ?
O1 C13 1.290(4) . ?
N1 C12 1.325(5) . ?
N1 C9 1.357(4) . ?
C1 N2 1.323(5) . ?
C1 C2 1.392(6) . ?
C1 H1 0.9300 . ?
N2 C5 1.366(4) . ?
O2 C13 1.226(4) . ?
C2 C3 1.379(6) . ?
C2 H2 0.9300 . ?
C3 C4 1.392(6) . ?
C3 H3 0.9300 . ?
O3 N17 1.225(4) . ?
C4 C5 1.402(5) . ?
C4 C6 1.443(5) . ?
O4 N17 1.218(4) . ?
C5 C9 1.418(5) . ?
O5 N21 1.219(4) . ?
C6 C7 1.334(6) . ?
C6 H6 0.9300 . ?
O6 N21 1.219(4) . ?
C7 C8 1.430(5) . ?
C7 H7 0.9300 . ?
O7 C22 1.246(4) . ?
C8 C10 1.395(5) . ?
C8 C9 1.409(4) . ?
O8 C22 1.246(4) . ?
O9 N26 1.197(6) . ?
C10 C11 1.365(5) . ?
C10 H10 0.9300 . ?
O10 N26 1.202(5) . ?
C11 C12 1.412(5) . ?
C11 H11 0.9300 . ?
O11 N29 1.223(4) . ?
C12 H12 0.9300 . ?
O12 N29 1.226(5) . ?
C13 C14 1.518(5) . ?
C14 C20 1.380(5) . ?
C14 C15 1.389(4) . ?
C15 C16 1.382(5) . ?
C15 H15 0.9300 . ?
C16 C18 1.372(5) . ?
C16 N17 1.478(4) . ?
C18 C19 1.385(4) . ?
C18 H18 0.9300 . ?
C19 C20 1.383(4) . ?
C19 N21 1.473(4) . ?
C20 H20 0.9300 . ?
C22 C23 1.524(4) . ?
C23 C30 1.372(5) . ?
C23 C24 1.394(5) . ?
C24 C25 1.387(5) . ?
C24 H24 0.9300 . ?
C25 C27 1.367(6) . ?
C25 N26 1.469(5) . ?
C27 C28 1.377(5) . ?
C27 H27 0.9300 . ?
C28 C30 1.387(5) . ?
C28 N29 1.469(5) . ?
C30 H30 0.9300 . ?

loop_
_geom_hbond_atom_site_label_D
_geom_hbond_atom_site_label_H
_geom_hbond_atom_site_label_A
_geom_hbond_distance_DH
_geom_hbond_distance_HA
_geom_hbond_distance_DA
_geom_hbond_angle_DHA
_geom_hbond_site_symmetry_A
C12 H12 O7 0.93 2.40 3.270(4) 156.2 3_665

loop_
_geom_torsion_atom_site_label_1
_geom_torsion_atom_site_label_2
_geom_torsion_atom_site_label_3
_geom_torsion_atom_site_label_4
_geom_torsion
_geom_torsion_site_symmetry_1
_geom_torsion_site_symmetry_2
_geom_torsion_site_symmetry_3
_geom_torsion_site_symmetry_4
_geom_torsion_publ_flag
C2 C1 N2 C5 -1.0(6) . . . . ?
C2 C1 N2 Cu1 179.5(3) . . . . ?
N2 C1 C2 C3 0.1(7) . . . . ?
C1 C2 C3 C4 0.3(7) . . . . ?
C2 C3 C4 C5 0.3(6) . . . . ?
C2 C3 C4 C6 -180.0(4) . . . . ?
C1 N2 C5 C4 1.6(5) . . . . ?
Cu1 N2 C5 C4 -178.8(3) . . . . ?
C1 N2 C5 C9 179.9(3) . . . . ?
Cu1 N2 C5 C9 -0.5(4) . . . . ?
C3 C4 C5 N2 -1.3(5) . . . . ?
C6 C4 C5 N2 179.0(3) . . . . ?
C3 C4 C5 C9 -179.5(3) . . . . ?
C6 C4 C5 C9 0.8(5) . . . . ?
C3 C4 C6 C7 178.6(4) . . . . ?
C5 C4 C6 C7 -1.7(6) . . . . ?
C4 C6 C7 C8 0.2(6) . . . . ?
C6 C7 C8 C10 -179.1(4) . . . . ?
C6 C7 C8 C9 2.3(5) . . . . ?
C12 N1 C9 C8 1.2(5) . . . . ?
Cu1 N1 C9 C8 176.0(2) . . . . ?
C12 N1 C9 C5 -177.8(3) . . . . ?
Cu1 N1 C9 C5 -3.0(3) . . . . ?
C10 C8 C9 N1 -0.9(5) . . . . ?
C7 C8 C9 N1 177.9(3) . . . . ?
C10 C8 C9 C5 178.1(3) . . . . ?
C7 C8 C9 C5 -3.2(5) . . . . ?
N2 C5 C9 N1 2.3(4) . . . . ?
C4 C5 C9 N1 -179.3(3) . . . . ?
N2 C5 C9 C8 -176.7(3) . . . . ?
C4 C5 C9 C8 1.7(5) . . . . ?
C9 C8 C10 C11 -0.2(5) . . . . ?
C7 C8 C10 C11 -178.8(3) . . . . ?
C8 C10 C11 C12 0.9(6) . . . . ?
C9 N1 C12 C11 -0.4(5) . . . . ?
Cu1 N1 C12 C11 -174.3(3) . . . . ?
C10 C11 C12 N1 -0.6(6) . . . . ?
Cu1 O1 C13 O2 -8.0(6) . . . . ?
Cu1 O1 C13 C14 172.0(2) . . . . ?
O2 C13 C14 C20 -172.6(3) . . . . ?
O1 C13 C14 C20 7.4(5) . . . . ?
O2 C13 C14 C15 6.9(5) . . . . ?
O1 C13 C14 C15 -173.2(3) . . . . ?
C20 C14 C15 C16 -0.4(5) . . . . ?
C13 C14 C15 C16 -179.9(3) . . . . ?
C14 C15 C16 C18 0.4(5) . . . . ?
C14 C15 C16 N17 179.5(3) . . . . ?
C18 C16 N17 O4 -3.3(5) . . . . ?
C15 C16 N17 O4 177.4(3) . . . . ?
C18 C16 N17 O3 175.9(3) . . . . ?
C15 C16 N17 O3 -3.3(5) . . . . ?
C15 C16 C18 C19 0.1(5) . . . . ?
N17 C16 C18 C19 -179.1(3) . . . . ?
C16 C18 C19 C20 -0.6(5) . . . . ?
C16 C18 C19 N21 179.3(3) . . . . ?
C15 C14 C20 C19 0.0(5) . . . . ?
C13 C14 C20 C19 179.5(3) . . . . ?
C18 C19 C20 C14 0.5(5) . . . . ?
N21 C19 C20 C14 -179.4(3) . . . . ?
C20 C19 N21 O6 -5.5(5) . . . . ?
C18 C19 N21 O6 174.6(3) . . . . ?
C20 C19 N21 O5 174.6(4) . . . . ?
C18 C19 N21 O5 -5.4(5) . . . . ?
Cu1 O8 C22 O7 22.9(7) 3_665 . . . ?
Cu1 O8 C22 C23 -155.7(3) 3_665 . . . ?
Cu1 O7 C22 O8 -78.7(4) . . . . ?
Cu1 O7 C22 C23 99.9(3) . . . . ?
O8 C22 C23 C30 171.2(3) . . . . ?
O7 C22 C23 C30 -7.6(5) . . . . ?
O8 C22 C23 C24 -6.6(5) . . . . ?
O7 C22 C23 C24 174.7(3) . . . . ?
C30 C23 C24 C25 0.1(5) . . . . ?
C22 C23 C24 C25 177.8(3) . . . . ?
C23 C24 C25 C27 -1.7(6) . . . . ?
C23 C24 C25 N26 178.4(4) . . . . ?
C27 C25 N26 O9 -179.8(5) . . . . ?
C24 C25 N26 O9 0.1(8) . . . . ?
C27 C25 N26 O10 2.4(7) . . . . ?
C24 C25 N26 O10 -177.7(5) . . . . ?
C24 C25 C27 C28 1.4(6) . . . . ?
N26 C25 C27 C28 -178.7(4) . . . . ?
C25 C27 C28 C30 0.5(6) . . . . ?
C25 C27 C28 N29 -179.4(3) . . . . ?
C27 C28 N29 O11 5.3(5) . . . . ?
C30 C28 N29 O11 -174.6(3) . . . . ?
C27 C28 N29 O12 -174.0(4) . . . . ?
C30 C28 N29 O12 6.1(5) . . . . ?
C24 C23 C30 C28 1.7(5) . . . . ?
C22 C23 C30 C28 -176.0(3) . . . . ?
C27 C28 C30 C23 -2.0(5) . . . . ?
N29 C28 C30 C23 177.8(3) . . . . ?

_cod_database_fobs_code 2108589
